data_7717240
loop_
_publ_author_name
'Choroba, Katarzyna'
'Palion-Gazda, Joanna'
'Penkala, Mateusz'
'Rawicka, Patrycja'
'Machura, Barbara'

_publ_section_title
;
 Tunability of triplet excited states and photophysical behaviour of
 bis-cyclometalated iridium(III) complexes with
 imidazo[4,5-<i>f</i>][1,10]phenanthroline.
;
_journal_issue 44
_journal_name_full 'Dalton transactions (Cambridge, England : 2003)'
_journal_page_first 17934
_journal_page_last 17947
_journal_paper_doi 10.1039/d4dt01996b
_journal_volume 53
_journal_year 2024
_chemical_formula_moiety 'C43 H28 Ir N6, F6 P'
_chemical_formula_sum 'C43 H28 F6 Ir N6 P'
_chemical_formula_weight 965.88
_space_group_crystal_system orthorhombic
_space_group_IT_number 19
_space_group_name_Hall 'P 2ac 2ab'
_space_group_name_H-M_alt 'P 21 21 21'
_atom_sites_solution_hydrogens geom
_audit_creation_date 2024-06-29
_audit_creation_method
;
Olex2 1.5
(compiled 2024.02.16 svn.r378c4104 for OlexSys, GUI svn.r6928)
;
_audit_update_record
;
2024-07-10 deposited with the CCDC.	2024-10-15 downloaded from the CCDC.
;
_cell_angle_alpha 90
_cell_angle_beta 90
_cell_angle_gamma 90
_cell_formula_units_Z 4
_cell_length_a 15.2609(5)
_cell_length_b 15.7886(5)
_cell_length_c 15.9948(6)
_cell_measurement_reflns_used 9499
_cell_measurement_temperature 293(2)
_cell_measurement_theta_max 27.7510
_cell_measurement_theta_min 3.7270
_cell_volume 3853.9(2)
_computing_cell_refinement 'CrysAlisPro 1.171.42.49 (Rigaku OD, 2022)'
_computing_data_collection 'CrysAlisPro 1.171.42.49 (Rigaku OD, 2022)'
_computing_data_reduction 'CrysAlisPro 1.171.42.49 (Rigaku OD, 2022)'
_computing_molecular_graphics 'Olex2 1.5 (Dolomanov et al., 2009)'
_computing_publication_material 'Olex2 1.5 (Dolomanov et al., 2009)'
_computing_structure_refinement 'SHELXL 2018/3 (Sheldrick, 2015)'
_computing_structure_solution 'SHELXS  (Sheldrick, 2008)'
_diffrn_ambient_temperature 293(2)
_diffrn_detector 'CCD plate'
_diffrn_detector_area_resol_mean 10.4015
_diffrn_detector_type Atlas
_diffrn_measured_fraction_theta_full 0.996
_diffrn_measured_fraction_theta_max 0.879
_diffrn_measurement_details
;
List of Runs (angles in degrees, time in seconds):

  # Type    Start    End  Width  t~exp~   \w     \q     \k     \f   Frames
#--------------------------------------------------------------------------
  1  \w    -39.00  14.00   1.00   69.52    --  -10.84  85.00 -94.00   53
  2  \w    -82.00  29.00   1.00   69.52    --  -10.84 -19.00  90.00  111
  3  \w     10.00  44.00   1.00   69.52    --  -10.84  38.00  60.00   34
;
_diffrn_measurement_device 'four-circle diffractometer'
_diffrn_measurement_device_type 'Xcalibur, Atlas, Gemini ultra'
_diffrn_measurement_method '\w scans'
_diffrn_orient_matrix_type 'CrysAlisPro convention (1999,Acta A55,543-557)'
_diffrn_orient_matrix_UB_11 0.0371777000
_diffrn_orient_matrix_UB_12 -0.0256853000
_diffrn_orient_matrix_UB_13 0.0081049000
_diffrn_orient_matrix_UB_21 0.0179060000
_diffrn_orient_matrix_UB_22 0.0115154000
_diffrn_orient_matrix_UB_23 -0.0393063000
_diffrn_orient_matrix_UB_31 0.0213795000
_diffrn_orient_matrix_UB_32 0.0350207000
_diffrn_orient_matrix_UB_33 0.0188582000
_diffrn_radiation_monochromator graphite
_diffrn_radiation_probe x-ray
_diffrn_radiation_type 'Mo K\a'
_diffrn_radiation_wavelength 0.71073
_diffrn_reflns_av_R_equivalents 0.0389
_diffrn_reflns_av_unetI/netI 0.0562
_diffrn_reflns_Laue_measured_fraction_full 0.996
_diffrn_reflns_Laue_measured_fraction_max 0.879
_diffrn_reflns_limit_h_max 20
_diffrn_reflns_limit_h_min -14
_diffrn_reflns_limit_k_max 16
_diffrn_reflns_limit_k_min -21
_diffrn_reflns_limit_l_max 20
_diffrn_reflns_limit_l_min -17
_diffrn_reflns_number 21048
_diffrn_reflns_point_group_measured_fraction_full 0.994
_diffrn_reflns_point_group_measured_fraction_max 0.844
_diffrn_reflns_theta_full 25.242
_diffrn_reflns_theta_max 29.510
_diffrn_reflns_theta_min 3.627
_diffrn_source 'fine-focus sealed X-ray tube'
_diffrn_source_type 'Enhance (Mo) X-ray Source'
_exptl_absorpt_coefficient_mu 3.575
_exptl_absorpt_correction_T_max 1.00000
_exptl_absorpt_correction_T_min 0.63259
_exptl_absorpt_correction_type multi-scan
_exptl_absorpt_process_details
;
CrysAlisPro 1.171.42.49 (Rigaku Oxford Diffraction, 2022)
Empirical absorption correction using spherical harmonics,
implemented in SCALE3 ABSPACK scaling algorithm.
;
_exptl_crystal_colour orange
_exptl_crystal_colour_primary orange
_exptl_crystal_density_diffrn 1.665
_exptl_crystal_description block
_exptl_crystal_F_000 1896
_exptl_crystal_size_max 0.253
_exptl_crystal_size_mid 0.065
_exptl_crystal_size_min 0.061
_refine_diff_density_max 1.987
_refine_diff_density_min -0.752
_refine_diff_density_rms 0.118
_refine_ls_abs_structure_details
;
 Flack x determined using 2836 quotients [(I+)-(I-)]/[(I+)+(I-)]
 (Parsons, Flack and Wagner, Acta Cryst. B69 (2013) 249-259).
;
_refine_ls_abs_structure_Flack -0.025(5)
_refine_ls_extinction_method none
_refine_ls_goodness_of_fit_ref 1.049
_refine_ls_hydrogen_treatment constr
_refine_ls_matrix_type full
_refine_ls_number_parameters 514
_refine_ls_number_reflns 9075
_refine_ls_number_restraints 0
_refine_ls_restrained_S_all 1.049
_refine_ls_R_factor_all 0.0587
_refine_ls_R_factor_gt 0.0422
_refine_ls_shift/su_max 0.001
_refine_ls_shift/su_mean 0.000
_refine_ls_structure_factor_coef Fsqd
_refine_ls_weighting_details 'w=1/[\s^2^(Fo^2^)+(0.0473P)^2^+1.0223P] where P=(Fo^2^+2Fc^2^)/3'
_refine_ls_weighting_scheme calc
_refine_ls_wR_factor_gt 0.0868
_refine_ls_wR_factor_ref 0.0962
_reflns_Friedel_coverage 0.745
_reflns_Friedel_fraction_full 0.992
_reflns_Friedel_fraction_max 0.801
_reflns_number_gt 7690
_reflns_number_total 9075
_reflns_threshold_expression 'I > 2\s(I)'
_cod_data_source_file d4dt01996b2.cif
_cod_data_source_block compound2
_cod_depositor_comments 'Adding full bibliography for 7717240.cif.'
_cod_database_code 7717240
_shelx_shelxl_version_number 2018/3
_chemical_oxdiff_formula 'C30 H26 N3 Ir1 P1 F6'
_shelx_space_group_comment
;
The symmetry employed for this shelxl refinement is uniquely defined
by the following loop, which should always be used as a source of
symmetry information in preference to the above space-group names.
They are only intended as comments.
;
_shelx_estimated_absorpt_t_max 0.811
_shelx_estimated_absorpt_t_min 0.465
_olex2_refinement_description
;
1. Fixed Uiso
 At 1.2 times of:
  All C(H) groups, All N(H) groups
2.a Aromatic/amide H refined with riding coordinates:
 N4(H4), C1(H1), C2(H2), C3(H3), C6(H6), C9(H9), C10(H10), C11(H11), C15(H15),
 C16(H16), C17(H17), C18(H18), C20(H20), C21(H21), C24(H24), C25(H25), C26(H26),
  C27(H27), C30(H30), C31(H31), C32(H32), C33(H33), C35(H35), C36(H36),
 C39(H39), C40(H40), C41(H41), C42(H42)
;
_olex2_submission_special_instructions 'No special instructions were received'
_oxdiff_exptl_absorpt_empirical_details
;
Empirical correction (ABSPACK) includes:
- Absorption correction using spherical harmonics
- Frame scaling
;
_oxdiff_exptl_absorpt_empirical_full_max 1.506
_oxdiff_exptl_absorpt_empirical_full_min 0.792

loop_
_space_group_symop_operation_xyz
'x, y, z'
'-x+1/2, -y, z+1/2'
'x+1/2, -y+1/2, -z'
'-x, y+1/2, -z+1/2'

loop_
_atom_site_label
_atom_site_type_symbol
_atom_site_fract_x
_atom_site_fract_y
_atom_site_fract_z
_atom_site_U_iso_or_equiv
_atom_site_adp_type
_atom_site_occupancy
_atom_site_site_symmetry_order
_atom_site_calc_flag
_atom_site_refinement_flags_posn
_atom_site_refinement_flags_adp
_atom_site_refinement_flags_occupancy
_atom_site_disorder_assembly
_atom_site_disorder_group
Ir1 Ir -0.83669(2) -0.64576(2) -0.01153(2) 0.03634(10) Uani 1 1 d . . . . .
N1 N -0.8924(4) -0.5283(4) -0.0624(5) 0.0408(16) Uani 1 1 d . . . . .
N2 N -0.9434(5) -0.6880(5) -0.0904(4) 0.0402(17) Uani 1 1 d . . . . .
N3 N -1.1143(6) -0.4357(6) -0.2653(6) 0.072(3) Uani 1 1 d . . . . .
N4 N -1.1589(6) -0.5676(6) -0.2881(5) 0.069(2) Uani 1 1 d . . . . .
H4 H -1.187466 -0.609340 -0.309375 0.083 Uiso 1 1 calc R U . . .
N5 N -0.9200(5) -0.6795(4) 0.0859(5) 0.0382(16) Uani 1 1 d . . . . .
N6 N -0.7396(5) -0.6154(4) -0.0976(4) 0.0400(17) Uani 1 1 d . . . . .
C1 C -0.8657(6) -0.4493(6) -0.0487(6) 0.053(2) Uani 1 1 d . . . . .
H1 H -0.818348 -0.440607 -0.013140 0.063 Uiso 1 1 calc R U . . .
C2 C -0.9052(7) -0.3793(6) -0.0848(8) 0.061(3) Uani 1 1 d . . . . .
H2 H -0.885192 -0.325067 -0.072435 0.074 Uiso 1 1 calc R U . . .
C3 C -0.9727(7) -0.3900(6) -0.1380(7) 0.060(3) Uani 1 1 d . . . . .
H3 H -0.999919 -0.343142 -0.161883 0.072 Uiso 1 1 calc R U . . .
C4 C -1.0013(6) -0.4704(6) -0.1570(6) 0.049(2) Uani 1 1 d . . . . .
C5 C -1.0693(6) -0.4908(7) -0.2163(7) 0.051(2) Uani 1 1 d . . . . .
C6 C -1.1680(9) -0.4855(9) -0.3081(8) 0.088(4) Uani 1 1 d . . . . .
H6 H -1.207751 -0.465667 -0.347573 0.106 Uiso 1 1 calc R U . . .
C7 C -1.0961(6) -0.5726(7) -0.2282(6) 0.052(2) Uani 1 1 d . . . . .
C8 C -1.0591(5) -0.6434(7) -0.1859(5) 0.0456(19) Uani 1 1 d . . . . .
C9 C -1.0878(7) -0.7271(7) -0.1925(7) 0.058(3) Uani 1 1 d . . . . .
H9 H -1.135009 -0.741208 -0.226573 0.070 Uiso 1 1 calc R U . . .
C10 C -1.0444(7) -0.7884(7) -0.1471(8) 0.065(3) Uani 1 1 d . . . . .
H10 H -1.063001 -0.844485 -0.149060 0.078 Uiso 1 1 calc R U . . .
C11 C -0.9732(7) -0.7659(6) -0.0987(6) 0.049(2) Uani 1 1 d . . . . .
H11 H -0.944218 -0.808736 -0.069985 0.059 Uiso 1 1 calc R U . . .
C12 C -0.9885(6) -0.6265(5) -0.1316(5) 0.041(2) Uani 1 1 d . . . . .
C13 C -0.9600(6) -0.5391(6) -0.1178(5) 0.041(2) Uani 1 1 d . . . . .
C14 C -0.9816(5) -0.6283(6) 0.1269(5) 0.044(2) Uani 1 1 d . . . . .
C15 C -0.9892(7) -0.5422(7) 0.1053(6) 0.057(3) Uani 1 1 d . . . . .
H15 H -0.953470 -0.519977 0.063569 0.069 Uiso 1 1 calc R U . . .
C16 C -1.0483(8) -0.4909(9) 0.1448(8) 0.074(4) Uani 1 1 d . . . . .
H16 H -1.052464 -0.433965 0.130416 0.089 Uiso 1 1 calc R U . . .
C17 C -1.1025(8) -0.5246(10) 0.2068(9) 0.081(4) Uani 1 1 d . . . . .
H17 H -1.143853 -0.490049 0.232503 0.097 Uiso 1 1 calc R U . . .
C18 C -1.0957(8) -0.6057(10) 0.2296(8) 0.078(4) Uani 1 1 d . . . . .
H18 H -1.131790 -0.626437 0.271746 0.094 Uiso 1 1 calc R U . . .
C19 C -1.0347(6) -0.6605(9) 0.1911(7) 0.067(3) Uani 1 1 d . . . . .
C20 C -1.0240(8) -0.7452(9) 0.2129(9) 0.084(4) Uani 1 1 d . . . . .
H20 H -1.059083 -0.768160 0.254734 0.101 Uiso 1 1 calc R U . . .
C21 C -0.9643(8) -0.7948(7) 0.1752(8) 0.076(4) Uani 1 1 d . . . . .
H21 H -0.958222 -0.851220 0.190796 0.091 Uiso 1 1 calc R U . . .
C22 C -0.9106(6) -0.7602(6) 0.1116(6) 0.052(2) Uani 1 1 d . . . . .
C23 C -0.8393(7) -0.8072(5) 0.0727(6) 0.049(2) Uani 1 1 d . . . . .
C24 C -0.8191(8) -0.8919(6) 0.0906(8) 0.068(3) Uani 1 1 d . . . . .
H24 H -0.854517 -0.922625 0.126947 0.082 Uiso 1 1 calc R U . . .
C25 C -0.7484(9) -0.9292(7) 0.0552(8) 0.076(3) Uani 1 1 d . . . . .
H25 H -0.734745 -0.985130 0.067971 0.091 Uiso 1 1 calc R U . . .
C26 C -0.6967(7) -0.8844(6) 0.0002(8) 0.067(3) Uani 1 1 d . . . . .
H26 H -0.649119 -0.910545 -0.025397 0.081 Uiso 1 1 calc R U . . .
C27 C -0.7153(6) -0.8006(6) -0.0169(7) 0.053(2) Uani 1 1 d . . . . .
H27 H -0.677568 -0.769970 -0.051075 0.064 Uiso 1 1 calc R U . . .
C28 C -0.7899(5) -0.7606(5) 0.0158(5) 0.0414(18) Uani 1 1 d . . . . .
C29 C -0.7361(5) -0.6402(7) -0.1806(5) 0.0454(19) Uani 1 1 d . . . . .
C30 C -0.7843(6) -0.7091(7) -0.2099(6) 0.052(2) Uani 1 1 d . . . . .
H30 H -0.820731 -0.738374 -0.173361 0.063 Uiso 1 1 calc R U . . .
C31 C -0.7789(7) -0.7340(8) -0.2912(7) 0.067(3) Uani 1 1 d . . . . .
H31 H -0.809644 -0.781549 -0.309132 0.080 Uiso 1 1 calc R U . . .
C32 C -0.7274(8) -0.6887(9) -0.3480(7) 0.072(3) Uani 1 1 d . . . . .
H32 H -0.727297 -0.703322 -0.404312 0.086 Uiso 1 1 calc R U . . .
C33 C -0.6779(8) -0.6238(8) -0.3206(6) 0.070(3) Uani 1 1 d . . . . .
H33 H -0.642191 -0.595173 -0.358296 0.084 Uiso 1 1 calc R U . . .
C34 C -0.6788(6) -0.5983(6) -0.2364(6) 0.053(2) Uani 1 1 d . . . . .
C35 C -0.6257(7) -0.5336(8) -0.2062(7) 0.067(3) Uani 1 1 d . . . . .
H35 H -0.590675 -0.503266 -0.243125 0.080 Uiso 1 1 calc R U . . .
C36 C -0.6244(7) -0.5141(7) -0.1230(7) 0.059(3) Uani 1 1 d . . . . .
H36 H -0.586900 -0.472571 -0.102612 0.071 Uiso 1 1 calc R U . . .
C37 C -0.6810(5) -0.5583(6) -0.0687(6) 0.046(2) Uani 1 1 d . . . . .
C38 C -0.6830(5) -0.5464(5) 0.0214(6) 0.046(2) Uani 1 1 d . . . . .
C39 C -0.6238(7) -0.4945(6) 0.0658(8) 0.062(3) Uani 1 1 d . . . . .
H39 H -0.584268 -0.460538 0.036954 0.074 Uiso 1 1 calc R U . . .
C40 C -0.6247(8) -0.4942(8) 0.1504(8) 0.063(3) Uani 1 1 d . . . . .
H40 H -0.583694 -0.462089 0.179469 0.075 Uiso 1 1 calc R U . . .
C41 C -0.6861(6) -0.5411(6) 0.1939(7) 0.056(3) Uani 1 1 d . . . . .
H41 H -0.686168 -0.540529 0.252023 0.067 Uiso 1 1 calc R U . . .
C42 C -0.7476(6) -0.5892(6) 0.1511(6) 0.045(2) Uani 1 1 d . . . . .
H42 H -0.788722 -0.620296 0.181006 0.054 Uiso 1 1 calc R U . . .
C43 C -0.7489(5) -0.5916(5) 0.0639(5) 0.0389(19) Uani 1 1 d . . . . .
P1 P -0.6843(3) -0.2364(4) -0.1041(4) 0.1246(19) Uani 1 1 d . . . . .
F1 F -0.7796(8) -0.2116(7) -0.0845(16) 0.269(12) Uani 1 1 d . . . . .
F2 F -0.6991(7) -0.3126(6) -0.0484(7) 0.142(4) Uani 1 1 d . . . . .
F3 F -0.717(2) -0.2948(15) -0.1748(11) 0.347(16) Uani 1 1 d . . . . .
F4 F -0.6714(10) -0.1697(10) -0.1736(10) 0.211(7) Uani 1 1 d . . . . .
F5 F -0.6644(17) -0.1807(14) -0.0388(15) 0.329(15) Uani 1 1 d . . . . .
F6 F -0.5916(8) -0.2460(16) -0.1109(14) 0.313(15) Uani 1 1 d . . . . .

loop_
_atom_site_aniso_label
_atom_site_aniso_U_11
_atom_site_aniso_U_22
_atom_site_aniso_U_33
_atom_site_aniso_U_23
_atom_site_aniso_U_13
_atom_site_aniso_U_12
Ir1 0.03940(16) 0.03310(14) 0.03653(15) -0.00157(13) 0.00051(12) -0.00087(13)
N1 0.039(4) 0.036(4) 0.047(4) -0.002(3) -0.003(3) -0.003(3)
N2 0.043(4) 0.041(4) 0.036(4) -0.003(3) -0.004(3) -0.008(3)
N3 0.057(5) 0.070(6) 0.087(7) 0.021(6) -0.022(5) 0.010(5)
N4 0.056(5) 0.077(6) 0.074(6) 0.004(5) -0.023(5) -0.005(5)
N5 0.037(4) 0.033(4) 0.045(4) 0.001(3) 0.005(3) -0.002(3)
N6 0.046(4) 0.038(4) 0.036(4) 0.002(3) 0.005(3) -0.001(3)
C1 0.051(5) 0.043(5) 0.063(6) -0.009(5) -0.003(4) -0.008(4)
C2 0.063(6) 0.038(5) 0.083(8) 0.008(5) -0.005(6) 0.005(4)
C3 0.062(6) 0.040(5) 0.078(7) 0.007(5) -0.004(5) 0.005(4)
C4 0.040(5) 0.052(5) 0.054(6) 0.003(4) 0.002(4) 0.008(4)
C5 0.039(5) 0.056(6) 0.057(6) 0.002(5) -0.004(4) 0.007(5)
C6 0.068(8) 0.106(10) 0.090(9) 0.017(8) -0.037(8) 0.009(8)
C7 0.035(5) 0.065(7) 0.057(6) -0.004(5) -0.006(4) -0.004(5)
C8 0.044(4) 0.050(5) 0.042(5) -0.008(5) 0.000(3) 0.002(5)
C9 0.056(6) 0.056(6) 0.062(7) -0.010(5) -0.015(5) -0.015(5)
C10 0.070(7) 0.051(6) 0.074(8) 0.001(6) -0.013(6) -0.023(5)
C11 0.060(6) 0.041(5) 0.046(6) 0.000(4) -0.003(4) -0.004(4)
C12 0.045(5) 0.044(5) 0.034(4) -0.003(3) 0.004(3) -0.001(4)
C13 0.046(5) 0.042(5) 0.034(5) -0.005(4) 0.003(4) -0.002(4)
C14 0.033(4) 0.062(7) 0.038(4) -0.012(4) 0.000(3) -0.006(4)
C15 0.060(6) 0.059(6) 0.052(6) -0.020(5) 0.000(5) 0.007(5)
C16 0.064(7) 0.081(8) 0.077(9) -0.038(7) -0.003(6) 0.021(6)
C17 0.057(7) 0.097(11) 0.090(9) -0.048(8) 0.024(6) 0.004(7)
C18 0.052(7) 0.105(11) 0.078(9) -0.029(8) 0.021(6) -0.010(7)
C19 0.052(6) 0.087(9) 0.062(6) -0.020(6) 0.013(5) -0.015(6)
C20 0.076(9) 0.098(10) 0.079(9) 0.006(8) 0.040(7) -0.018(8)
C21 0.093(9) 0.055(6) 0.079(8) 0.010(6) 0.030(7) -0.019(6)
C22 0.058(6) 0.053(6) 0.045(6) -0.001(4) 0.009(4) 0.002(5)
C23 0.062(6) 0.039(4) 0.046(5) 0.010(4) 0.000(5) 0.002(5)
C24 0.086(8) 0.044(5) 0.075(7) 0.022(5) 0.012(6) 0.000(6)
C25 0.101(9) 0.045(6) 0.082(9) 0.011(6) -0.008(7) 0.020(6)
C26 0.082(7) 0.048(5) 0.072(8) -0.012(5) -0.007(6) 0.015(5)
C27 0.050(5) 0.056(5) 0.053(6) -0.008(5) 0.002(4) 0.010(4)
C28 0.051(4) 0.042(4) 0.032(4) 0.000(4) -0.015(4) 0.001(3)
C29 0.044(4) 0.051(5) 0.040(5) 0.004(5) -0.001(3) 0.007(5)
C30 0.051(5) 0.059(6) 0.046(6) -0.004(5) 0.009(4) 0.007(5)
C31 0.071(7) 0.082(8) 0.048(6) -0.009(6) -0.009(5) 0.012(6)
C32 0.088(8) 0.097(9) 0.031(5) 0.005(6) 0.006(5) 0.024(7)
C33 0.074(7) 0.091(8) 0.044(6) 0.019(5) 0.008(5) 0.003(7)
C34 0.053(6) 0.064(6) 0.042(5) 0.013(4) 0.008(4) 0.012(5)
C35 0.066(7) 0.076(8) 0.058(7) 0.028(6) 0.012(5) -0.002(6)
C36 0.056(6) 0.057(6) 0.066(7) 0.014(5) 0.006(5) -0.006(5)
C37 0.039(5) 0.047(5) 0.053(5) 0.008(4) 0.000(4) -0.002(4)
C38 0.044(5) 0.038(4) 0.056(5) -0.004(4) -0.005(4) -0.005(3)
C39 0.056(6) 0.046(5) 0.083(8) 0.008(5) -0.016(5) -0.006(5)
C40 0.056(7) 0.061(7) 0.071(8) -0.020(6) -0.028(6) 0.004(5)
C41 0.054(6) 0.060(6) 0.054(6) -0.011(5) -0.018(4) 0.019(5)
C42 0.047(5) 0.042(5) 0.047(5) -0.005(4) 0.000(4) 0.011(4)
C43 0.034(4) 0.038(4) 0.045(5) -0.008(4) -0.009(3) 0.008(4)
P1 0.101(4) 0.137(4) 0.136(4) 0.070(4) -0.024(3) -0.034(3)
F1 0.123(10) 0.106(8) 0.58(4) 0.083(15) -0.014(14) -0.006(7)
F2 0.160(8) 0.136(7) 0.131(8) 0.051(6) 0.002(7) -0.001(6)
F3 0.62(5) 0.28(2) 0.138(13) -0.004(14) -0.10(2) -0.19(3)
F4 0.195(13) 0.209(14) 0.229(15) 0.114(12) -0.027(12) -0.043(11)
F5 0.36(3) 0.31(2) 0.31(3) -0.18(2) 0.13(2) -0.18(2)
F6 0.085(9) 0.55(4) 0.31(2) 0.21(2) 0.011(10) 0.038(15)

loop_
_atom_type_symbol
_atom_type_description
_atom_type_scat_dispersion_real
_atom_type_scat_dispersion_imag
_atom_type_scat_source
C C 0.0033 0.0016 'International Tables Vol C Tables 4.2.6.8 and 6.1.1.4'
H H 0.0000 0.0000 'International Tables Vol C Tables 4.2.6.8 and 6.1.1.4'
F F 0.0171 0.0103 'International Tables Vol C Tables 4.2.6.8 and 6.1.1.4'
Ir Ir -1.4442 7.9887 'International Tables Vol C Tables 4.2.6.8 and 6.1.1.4'
N N 0.0061 0.0033 'International Tables Vol C Tables 4.2.6.8 and 6.1.1.4'
P P 0.1023 0.0942 'International Tables Vol C Tables 4.2.6.8 and 6.1.1.4'

loop_
_geom_angle_atom_site_label_1
_geom_angle_atom_site_label_2
_geom_angle_atom_site_label_3
_geom_angle
_geom_angle_site_symmetry_1
_geom_angle_site_symmetry_3
_geom_angle_publ_flag
N2 Ir1 N1 75.7(3) . . ?
N5 Ir1 N1 104.9(3) . . ?
N5 Ir1 N2 84.1(3) . . ?
N6 Ir1 N1 80.6(3) . . ?
N6 Ir1 N2 102.8(3) . . ?
N6 Ir1 N5 172.2(3) . . ?
C28 Ir1 N1 170.5(3) . . ?
C28 Ir1 N2 96.7(3) . . ?
C28 Ir1 N5 79.7(3) . . ?
C28 Ir1 N6 95.7(3) . . ?
C43 Ir1 N1 97.0(3) . . ?
C43 Ir1 N2 171.6(3) . . ?
C43 Ir1 N5 93.9(3) . . ?
C43 Ir1 N6 79.8(3) . . ?
C43 Ir1 C28 90.9(3) . . ?
C1 N1 Ir1 127.8(6) . . ?
C1 N1 C13 116.9(8) . . ?
C13 N1 Ir1 115.2(5) . . ?
C11 N2 Ir1 127.3(6) . . ?
C11 N2 C12 116.3(7) . . ?
C12 N2 Ir1 116.2(6) . . ?
C6 N3 C5 103.3(10) . . ?
C6 N4 H4 126.4 . . ?
C6 N4 C7 107.3(9) . . ?
C7 N4 H4 126.4 . . ?
C14 N5 Ir1 127.7(6) . . ?
C22 N5 Ir1 114.0(6) . . ?
C22 N5 C14 118.3(8) . . ?
C29 N6 Ir1 126.7(6) . . ?
C37 N6 Ir1 113.5(6) . . ?
C37 N6 C29 119.4(7) . . ?
N1 C1 H1 118.4 . . ?
N1 C1 C2 123.2(9) . . ?
C2 C1 H1 118.4 . . ?
C1 C2 H2 120.1 . . ?
C3 C2 C1 119.7(9) . . ?
C3 C2 H2 120.1 . . ?
C2 C3 H3 120.1 . . ?
C2 C3 C4 119.9(9) . . ?
C4 C3 H3 120.1 . . ?
C3 C4 C5 125.4(9) . . ?
C3 C4 C13 118.2(9) . . ?
C13 C4 C5 116.4(9) . . ?
N3 C5 C4 126.9(10) . . ?
N3 C5 C7 112.0(9) . . ?
C7 C5 C4 121.1(9) . . ?
N3 C6 N4 112.7(10) . . ?
N3 C6 H6 123.7 . . ?
N4 C6 H6 123.7 . . ?
N4 C7 C5 104.7(9) . . ?
N4 C7 C8 131.4(10) . . ?
C5 C7 C8 123.8(9) . . ?
C9 C8 C7 125.6(9) . . ?
C9 C8 C12 117.7(9) . . ?
C12 C8 C7 116.6(9) . . ?
C8 C9 H9 120.9 . . ?
C10 C9 C8 118.3(9) . . ?
C10 C9 H9 120.9 . . ?
C9 C10 H10 120.3 . . ?
C9 C10 C11 119.5(10) . . ?
C11 C10 H10 120.3 . . ?
N2 C11 C10 124.7(9) . . ?
N2 C11 H11 117.7 . . ?
C10 C11 H11 117.7 . . ?
N2 C12 C8 123.4(8) . . ?
N2 C12 C13 116.8(8) . . ?
C8 C12 C13 119.9(8) . . ?
N1 C13 C4 122.1(8) . . ?
N1 C13 C12 116.0(8) . . ?
C4 C13 C12 121.9(8) . . ?
N5 C14 C15 119.8(8) . . ?
C19 C14 N5 121.3(9) . . ?
C19 C14 C15 118.9(9) . . ?
C14 C15 H15 119.6 . . ?
C16 C15 C14 120.8(11) . . ?
C16 C15 H15 119.6 . . ?
C15 C16 H16 120.2 . . ?
C15 C16 C17 119.6(13) . . ?
C17 C16 H16 120.2 . . ?
C16 C17 H17 119.6 . . ?
C18 C17 C16 120.9(11) . . ?
C18 C17 H17 119.6 . . ?
C17 C18 H18 119.4 . . ?
C17 C18 C19 121.3(12) . . ?
C19 C18 H18 119.4 . . ?
C14 C19 C18 118.5(12) . . ?
C20 C19 C14 117.7(10) . . ?
C20 C19 C18 123.8(12) . . ?
C19 C20 H20 119.1 . . ?
C21 C20 C19 121.8(11) . . ?
C21 C20 H20 119.1 . . ?
C20 C21 H21 120.3 . . ?
C20 C21 C22 119.4(11) . . ?
C22 C21 H21 120.3 . . ?
N5 C22 C21 121.5(9) . . ?
N5 C22 C23 115.5(8) . . ?
C21 C22 C23 122.9(9) . . ?
C24 C23 C22 124.3(10) . . ?
C28 C23 C22 114.5(7) . . ?
C28 C23 C24 121.2(10) . . ?
C23 C24 H24 119.8 . . ?
C25 C24 C23 120.3(11) . . ?
C25 C24 H24 119.8 . . ?
C24 C25 H25 120.0 . . ?
C24 C25 C26 120.0(10) . . ?
C26 C25 H25 120.0 . . ?
C25 C26 H26 120.0 . . ?
C25 C26 C27 120.0(10) . . ?
C27 C26 H26 120.0 . . ?
C26 C27 H27 119.2 . . ?
C26 C27 C28 121.7(10) . . ?
C28 C27 H27 119.2 . . ?
C23 C28 Ir1 115.4(6) . . ?
C23 C28 C27 116.5(8) . . ?
C27 C28 Ir1 128.1(7) . . ?
N6 C29 C30 121.4(8) . . ?
N6 C29 C34 119.8(9) . . ?
C30 C29 C34 118.7(8) . . ?
C29 C30 H30 119.5 . . ?
C31 C30 C29 121.0(10) . . ?
C31 C30 H30 119.5 . . ?
C30 C31 H31 119.8 . . ?
C30 C31 C32 120.4(11) . . ?
C32 C31 H31 119.8 . . ?
C31 C32 H32 120.2 . . ?
C33 C32 C31 119.6(10) . . ?
C33 C32 H32 120.2 . . ?
C32 C33 H33 119.2 . . ?
C32 C33 C34 121.6(10) . . ?
C34 C33 H33 119.2 . . ?
C33 C34 C29 118.5(10) . . ?
C35 C34 C29 119.0(9) . . ?
C35 C34 C33 122.5(10) . . ?
C34 C35 H35 119.6 . . ?
C36 C35 C34 120.9(10) . . ?
C36 C35 H35 119.6 . . ?
C35 C36 H36 120.7 . . ?
C35 C36 C37 118.6(10) . . ?
C37 C36 H36 120.7 . . ?
N6 C37 C36 121.7(9) . . ?
N6 C37 C38 114.3(8) . . ?
C36 C37 C38 124.0(9) . . ?
C39 C38 C37 124.1(9) . . ?
C43 C38 C37 115.3(7) . . ?
C43 C38 C39 120.5(9) . . ?
C38 C39 H39 120.0 . . ?
C40 C39 C38 119.9(10) . . ?
C40 C39 H39 120.0 . . ?
C39 C40 H40 119.7 . . ?
C39 C40 C41 120.5(10) . . ?
C41 C40 H40 119.7 . . ?
C40 C41 H41 119.9 . . ?
C40 C41 C42 120.2(10) . . ?
C42 C41 H41 119.9 . . ?
C41 C42 H42 119.4 . . ?
C41 C42 C43 121.2(9) . . ?
C43 C42 H42 119.4 . . ?
C38 C43 Ir1 113.9(6) . . ?
C42 C43 Ir1 128.7(7) . . ?
C42 C43 C38 117.3(8) . . ?
F1 P1 F3 89.9(14) . . ?
F1 P1 F4 95.4(9) . . ?
F2 P1 F1 86.6(8) . . ?
F2 P1 F3 84.8(9) . . ?
F2 P1 F4 170.0(10) . . ?
F3 P1 F4 85.4(10) . . ?
F5 P1 F1 83.9(14) . . ?
F5 P1 F2 95.3(12) . . ?
F5 P1 F3 173.8(18) . . ?
F5 P1 F4 94.7(12) . . ?
F5 P1 F6 84.7(13) . . ?
F6 P1 F1 168.5(15) . . ?
F6 P1 F2 96.2(9) . . ?
F6 P1 F3 101.4(18) . . ?
F6 P1 F4 83.7(9) . . ?

loop_
_geom_bond_atom_site_label_1
_geom_bond_atom_site_label_2
_geom_bond_distance
_geom_bond_site_symmetry_2
_geom_bond_publ_flag
Ir1 N1 2.195(7) . ?
Ir1 N2 2.166(7) . ?
Ir1 N5 2.081(7) . ?
Ir1 N6 2.078(7) . ?
Ir1 C28 1.997(7) . ?
Ir1 C43 1.996(8) . ?
N1 C1 1.331(10) . ?
N1 C13 1.372(11) . ?
N2 C11 1.318(11) . ?
N2 C12 1.360(11) . ?
N3 C5 1.357(13) . ?
N3 C6 1.326(15) . ?
N4 H4 0.8600 . ?
N4 C6 1.343(15) . ?
N4 C7 1.357(12) . ?
N5 C14 1.403(11) . ?
N5 C22 1.346(11) . ?
N6 C29 1.386(11) . ?
N6 C37 1.351(11) . ?
C1 H1 0.9300 . ?
C1 C2 1.386(13) . ?
C2 H2 0.9300 . ?
C2 C3 1.346(15) . ?
C3 H3 0.9300 . ?
C3 C4 1.376(13) . ?
C4 C5 1.443(14) . ?
C4 C13 1.403(13) . ?
C5 C7 1.368(14) . ?
C6 H6 0.9300 . ?
C7 C8 1.423(15) . ?
C8 C9 1.398(15) . ?
C8 C12 1.410(12) . ?
C9 H9 0.9300 . ?
C9 C10 1.379(16) . ?
C10 H10 0.9300 . ?
C10 C11 1.381(14) . ?
C11 H11 0.9300 . ?
C12 C13 1.463(12) . ?
C14 C15 1.406(14) . ?
C14 C19 1.403(14) . ?
C15 H15 0.9300 . ?
C15 C16 1.368(14) . ?
C16 H16 0.9300 . ?
C16 C17 1.396(19) . ?
C17 H17 0.9300 . ?
C17 C18 1.336(19) . ?
C18 H18 0.9300 . ?
C18 C19 1.413(16) . ?
C19 C20 1.392(18) . ?
C20 H20 0.9300 . ?
C20 C21 1.344(17) . ?
C21 H21 0.9300 . ?
C21 C22 1.416(14) . ?
C22 C23 1.456(13) . ?
C23 C24 1.402(12) . ?
C23 C28 1.392(12) . ?
C24 H24 0.9300 . ?
C24 C25 1.354(16) . ?
C25 H25 0.9300 . ?
C25 C26 1.378(16) . ?
C26 H26 0.9300 . ?
C26 C27 1.380(13) . ?
C27 H27 0.9300 . ?
C27 C28 1.403(12) . ?
C29 C30 1.393(14) . ?
C29 C34 1.413(13) . ?
C30 H30 0.9300 . ?
C30 C31 1.362(14) . ?
C31 H31 0.9300 . ?
C31 C32 1.398(17) . ?
C32 H32 0.9300 . ?
C32 C33 1.346(16) . ?
C33 H33 0.9300 . ?
C33 C34 1.405(14) . ?
C34 C35 1.390(15) . ?
C35 H35 0.9300 . ?
C35 C36 1.366(17) . ?
C36 H36 0.9300 . ?
C36 C37 1.410(13) . ?
C37 C38 1.454(13) . ?
C38 C39 1.412(13) . ?
C38 C43 1.407(12) . ?
C39 H39 0.9300 . ?
C39 C40 1.353(16) . ?
C40 H40 0.9300 . ?
C40 C41 1.383(16) . ?
C41 H41 0.9300 . ?
C41 C42 1.388(13) . ?
C42 H42 0.9300 . ?
C42 C43 1.395(13) . ?
P1 F1 1.538(14) . ?
P1 F2 1.515(10) . ?
P1 F3 1.540(17) . ?
P1 F4 1.544(13) . ?
P1 F5 1.399(18) . ?
P1 F6 1.427(14) . ?

loop_
_geom_torsion_atom_site_label_1
_geom_torsion_atom_site_label_2
_geom_torsion_atom_site_label_3
_geom_torsion_atom_site_label_4
_geom_torsion
_geom_torsion_site_symmetry_1
_geom_torsion_site_symmetry_2
_geom_torsion_site_symmetry_3
_geom_torsion_site_symmetry_4
_geom_torsion_publ_flag
Ir1 N1 C1 C2 179.3(8) . . . . ?
Ir1 N1 C13 C4 -178.7(7) . . . . ?
Ir1 N1 C13 C12 3.2(10) . . . . ?
Ir1 N2 C11 C10 176.7(8) . . . . ?
Ir1 N2 C12 C8 179.4(6) . . . . ?
Ir1 N2 C12 C13 -0.1(10) . . . . ?
Ir1 N5 C14 C15 -2.8(11) . . . . ?
Ir1 N5 C14 C19 178.9(7) . . . . ?
Ir1 N5 C22 C21 -177.7(9) . . . . ?
Ir1 N5 C22 C23 5.3(11) . . . . ?
Ir1 N6 C29 C30 -19.3(12) . . . . ?
Ir1 N6 C29 C34 164.3(6) . . . . ?
Ir1 N6 C37 C36 -163.8(7) . . . . ?
Ir1 N6 C37 C38 15.3(10) . . . . ?
N1 C1 C2 C3 -1.5(17) . . . . ?
N2 C12 C13 N1 -2.1(12) . . . . ?
N2 C12 C13 C4 179.8(8) . . . . ?
N3 C5 C7 N4 1.2(13) . . . . ?
N3 C5 C7 C8 179.0(9) . . . . ?
N4 C7 C8 C9 -6.9(18) . . . . ?
N4 C7 C8 C12 174.5(10) . . . . ?
N5 C14 C15 C16 -179.6(9) . . . . ?
N5 C14 C19 C18 -179.7(9) . . . . ?
N5 C14 C19 C20 0.2(15) . . . . ?
N5 C22 C23 C24 -179.5(10) . . . . ?
N5 C22 C23 C28 1.5(13) . . . . ?
N6 C29 C30 C31 -178.6(9) . . . . ?
N6 C29 C34 C33 -178.8(9) . . . . ?
N6 C29 C34 C35 1.2(14) . . . . ?
N6 C37 C38 C39 175.4(8) . . . . ?
N6 C37 C38 C43 -3.9(12) . . . . ?
C1 N1 C13 C4 -1.7(13) . . . . ?
C1 N1 C13 C12 -179.7(8) . . . . ?
C1 C2 C3 C4 -0.8(17) . . . . ?
C2 C3 C4 C5 -176.2(10) . . . . ?
C2 C3 C4 C13 1.7(16) . . . . ?
C3 C4 C5 N3 2.4(17) . . . . ?
C3 C4 C5 C7 -177.0(11) . . . . ?
C3 C4 C13 N1 -0.5(14) . . . . ?
C3 C4 C13 C12 177.5(9) . . . . ?
C4 C5 C7 N4 -179.3(9) . . . . ?
C4 C5 C7 C8 -1.6(16) . . . . ?
C5 N3 C6 N4 0.2(15) . . . . ?
C5 C4 C13 N1 177.7(8) . . . . ?
C5 C4 C13 C12 -4.4(13) . . . . ?
C5 C7 C8 C9 176.0(10) . . . . ?
C5 C7 C8 C12 -2.6(14) . . . . ?
C6 N3 C5 C4 179.7(11) . . . . ?
C6 N3 C5 C7 -0.9(13) . . . . ?
C6 N4 C7 C5 -1.1(13) . . . . ?
C6 N4 C7 C8 -178.5(11) . . . . ?
C7 N4 C6 N3 0.6(15) . . . . ?
C7 C8 C9 C10 180.0(10) . . . . ?
C7 C8 C12 N2 -176.3(8) . . . . ?
C7 C8 C12 C13 3.2(12) . . . . ?
C8 C9 C10 C11 -1.7(17) . . . . ?
C8 C12 C13 N1 178.4(7) . . . . ?
C8 C12 C13 C4 0.4(13) . . . . ?
C9 C8 C12 N2 5.0(13) . . . . ?
C9 C8 C12 C13 -175.6(9) . . . . ?
C9 C10 C11 N2 1.7(17) . . . . ?
C11 N2 C12 C8 -5.0(13) . . . . ?
C11 N2 C12 C13 175.5(8) . . . . ?
C12 N2 C11 C10 1.6(14) . . . . ?
C12 C8 C9 C10 -1.4(15) . . . . ?
C13 N1 C1 C2 2.7(14) . . . . ?
C13 C4 C5 N3 -175.6(10) . . . . ?
C13 C4 C5 C7 5.0(14) . . . . ?
C14 N5 C22 C21 3.5(14) . . . . ?
C14 N5 C22 C23 -173.6(8) . . . . ?
C14 C15 C16 C17 -0.6(17) . . . . ?
C14 C19 C20 C21 1(2) . . . . ?
C15 C14 C19 C18 2.0(14) . . . . ?
C15 C14 C19 C20 -178.1(11) . . . . ?
C15 C16 C17 C18 2(2) . . . . ?
C16 C17 C18 C19 -1(2) . . . . ?
C17 C18 C19 C14 -0.8(18) . . . . ?
C17 C18 C19 C20 179.2(13) . . . . ?
C18 C19 C20 C21 -179.1(13) . . . . ?
C19 C14 C15 C16 -1.2(14) . . . . ?
C19 C20 C21 C22 0(2) . . . . ?
C20 C21 C22 N5 -2.4(18) . . . . ?
C20 C21 C22 C23 174.5(12) . . . . ?
C21 C22 C23 C24 3.5(17) . . . . ?
C21 C22 C23 C28 -175.5(10) . . . . ?
C22 N5 C14 C15 175.9(9) . . . . ?
C22 N5 C14 C19 -2.4(13) . . . . ?
C22 C23 C24 C25 -176.1(11) . . . . ?
C22 C23 C28 Ir1 -7.9(11) . . . . ?
C22 C23 C28 C27 173.9(8) . . . . ?
C23 C24 C25 C26 -1.1(19) . . . . ?
C24 C23 C28 Ir1 173.1(8) . . . . ?
C24 C23 C28 C27 -5.1(14) . . . . ?
C24 C25 C26 C27 1.9(18) . . . . ?
C25 C26 C27 C28 -4.5(16) . . . . ?
C26 C27 C28 Ir1 -172.0(8) . . . . ?
C26 C27 C28 C23 6.0(14) . . . . ?
C28 C23 C24 C25 2.8(17) . . . . ?
C29 N6 C37 C36 9.2(13) . . . . ?
C29 N6 C37 C38 -171.6(8) . . . . ?
C29 C30 C31 C32 -2.7(16) . . . . ?
C29 C34 C35 C36 4.1(16) . . . . ?
C30 C29 C34 C33 4.7(13) . . . . ?
C30 C29 C34 C35 -175.3(9) . . . . ?
C30 C31 C32 C33 4.9(17) . . . . ?
C31 C32 C33 C34 -2.2(17) . . . . ?
C32 C33 C34 C29 -2.5(16) . . . . ?
C32 C33 C34 C35 177.4(11) . . . . ?
C33 C34 C35 C36 -175.8(10) . . . . ?
C34 C29 C30 C31 -2.1(14) . . . . ?
C34 C35 C36 C37 -2.9(16) . . . . ?
C35 C36 C37 N6 -3.9(15) . . . . ?
C35 C36 C37 C38 177.0(10) . . . . ?
C36 C37 C38 C39 -5.4(15) . . . . ?
C36 C37 C38 C43 175.2(9) . . . . ?
C37 N6 C29 C30 168.6(8) . . . . ?
C37 N6 C29 C34 -7.8(13) . . . . ?
C37 C38 C39 C40 -173.0(10) . . . . ?
C37 C38 C43 Ir1 -10.0(10) . . . . ?
C37 C38 C43 C42 173.5(8) . . . . ?
C38 C39 C40 C41 -3.2(16) . . . . ?
C39 C38 C43 Ir1 170.7(7) . . . . ?
C39 C38 C43 C42 -5.9(12) . . . . ?
C39 C40 C41 C42 0.0(16) . . . . ?
C40 C41 C42 C43 0.3(14) . . . . ?
C41 C42 C43 Ir1 -173.3(7) . . . . ?
C41 C42 C43 C38 2.7(12) . . . . ?
C43 C38 C39 C40 6.3(14) . . . . ?
